data_1506365
loop_
_publ_author_name
'Jones, H. P.'
'Davey, R. J.'
'Cox, B. G.'

_publ_section_title
;
 Crystallization of a salt of a weak organic acid and base: solubility
 relations, supersaturation control and polymorphic behavior.
;
_journal_issue 11
_journal_name_full 'The journal of physical chemistry. B'
_journal_page_first 5273
_journal_page_last 5278
_journal_paper_doi 10.1021/jp045000q
_journal_volume 109
_journal_year 2005
_chemical_compound_source 'synthesis as described'
_chemical_formula_moiety 'C7 H3 N2 O6, 0.5(C2 H10 N2)'
_chemical_formula_structural 'C7 H3 N2 O6, 0.5(C2 H10 N2)'
_chemical_formula_sum 'C8 H8 N3 O6'
_chemical_formula_weight 242.17
_chemical_name_systematic
;
 ethylenediammonium 3,5-dinitrobenzoate
;
_space_group_IT_number 2
_symmetry_cell_setting triclinic
_symmetry_Int_Tables_number 2
_symmetry_space_group_name_Hall '-P 1'
_symmetry_space_group_name_H-M 'P -1'
_atom_sites_solution_hydrogens geom
_atom_sites_solution_primary direct
_atom_sites_solution_secondary difmap
_audit_conform_dict_location ftp://ftp.iucr.org/pub/cif_core.dic
_audit_conform_dict_name cif_core.dic
_audit_conform_dict_version 2.2
_audit_creation_date 2004-05-14T13:15:46-00:00
_audit_creation_method 'WinGX routine CIF_UPDATE'
_cell_angle_alpha 94.764(2)
_cell_angle_beta 108.278(2)
_cell_angle_gamma 97.433(2)
_cell_formula_units_Z 2
_cell_length_a 6.7331(3)
_cell_length_b 7.8045(3)
_cell_length_c 10.4466(5)
_cell_measurement_reflns_used 3386
_cell_measurement_temperature 293(2)
_cell_measurement_theta_max 25.028
_cell_measurement_theta_min 0.998
_cell_measurement_wavelength 0.71073
_cell_volume 512.40(4)
_computing_cell_refinement 'HKL Scalepack (Otwinowski & Minor 1997)'
_computing_data_collection 'Collect (Nonius BV, 1997-2000)'
_computing_data_reduction 'HKL Denzo and Scalepack (Otwinowski & Minor 1997)'
_computing_molecular_graphics 'Ortep-3 for Windows (Farrugia, 1997)'
_computing_publication_material 'WinGX publication routines (Farrugia, 1999)'
_computing_structure_refinement 'SHELXL-97 (Sheldrick, 1997)'
_computing_structure_solution 'SHELXS-97 (Sheldrick, 1997)'
_diffrn_ambient_temperature 293(2)
_diffrn_detector 'CCD plate'
_diffrn_measured_fraction_theta_full 0.991
_diffrn_measured_fraction_theta_max 0.991
_diffrn_measurement_device '95mm CCD camera on \k-goniostat'
_diffrn_measurement_device_type KappaCCD
_diffrn_measurement_method 'CCD rotation images, thick slices'
_diffrn_orient_matrix_type 'by Nonius Collect from scalepack cell'
_diffrn_orient_matrix_UB_11 0.137034
_diffrn_orient_matrix_UB_12 0.227907E-1
_diffrn_orient_matrix_UB_13 0.771685E-1
_diffrn_orient_matrix_UB_21 -0.797234E-1
_diffrn_orient_matrix_UB_22 0.12786E-2
_diffrn_orient_matrix_UB_23 0.66223E-1
_diffrn_orient_matrix_UB_31 -0.29092E-2
_diffrn_orient_matrix_UB_32 -0.128331
_diffrn_orient_matrix_UB_33 0.8035E-3
_diffrn_radiation_monochromator graphite
_diffrn_radiation_probe x-ray
_diffrn_radiation_type MoK\a
_diffrn_radiation_wavelength 0.71073
_diffrn_reflns_av_R_equivalents 0.0303
_diffrn_reflns_av_unetI/netI 0.0481
_diffrn_reflns_limit_h_max 7
_diffrn_reflns_limit_h_min -7
_diffrn_reflns_limit_k_max 9
_diffrn_reflns_limit_k_min -8
_diffrn_reflns_limit_l_max 12
_diffrn_reflns_limit_l_min -12
_diffrn_reflns_number 3046
_diffrn_reflns_reduction_process
;
 Scaled and merged with SORTAV
 R.H. Blessing, (1987) Cryst. Rev. 1, 3-58
 R.H. Blessing, (1989) J. Appl. Cryst. 22, 396-397
;
_diffrn_reflns_theta_full 25.01
_diffrn_reflns_theta_max 25.01
_diffrn_reflns_theta_min 3.83
_diffrn_source 'Enraf Nonius FR590'
_exptl_absorpt_coefficient_mu 0.137
_exptl_absorpt_correction_T_max 0.984
_exptl_absorpt_correction_T_min 0.850
_exptl_absorpt_correction_type multi-scan
_exptl_absorpt_process_details
;
 R.H. Blessing, Acta Cryst. (1995), A51, 33-38
;
_exptl_crystal_colour yellow
_exptl_crystal_density_diffrn 1.57
_exptl_crystal_density_method 'not measured'
_exptl_crystal_description needle
_exptl_crystal_F_000 250
_exptl_crystal_size_max 0.4
_exptl_crystal_size_mid 0.1
_exptl_crystal_size_min 0.1
_refine_diff_density_max 0.196
_refine_diff_density_min -0.18
_refine_diff_density_rms 0.044
_refine_ls_extinction_coef 0.09(2)
_refine_ls_extinction_expression Fc^*^=kFc[1+0.001xFc^2^\l^3^/sin(2\q)]^-1/4^
_refine_ls_extinction_method SHELXL
_refine_ls_goodness_of_fit_ref 1.083
_refine_ls_hydrogen_treatment mixed
_refine_ls_matrix_type full
_refine_ls_number_parameters 179
_refine_ls_number_reflns 1784
_refine_ls_number_restraints 0
_refine_ls_restrained_S_all 1.083
_refine_ls_R_factor_all 0.0576
_refine_ls_R_factor_gt 0.046
_refine_ls_shift/su_max 0
_refine_ls_shift/su_mean 0
_refine_ls_structure_factor_coef Fsqd
_refine_ls_weighting_details 'calc w=1/[\s^2^(Fo^2^)+(0.0674P)^2^+0.1318P] where P=(Fo^2^+2Fc^2^)/3'
_refine_ls_weighting_scheme calc
_refine_ls_wR_factor_gt 0.1274
_refine_ls_wR_factor_ref 0.1363
_reflns_number_gt 1463
_reflns_number_total 1784
_reflns_threshold_expression >2sigma(I)
_cod_data_source_file jp045000qsi20041102_072345.cif
_cod_data_source_block eac_01d
_cod_database_code 1506365

loop_
_symmetry_equiv_pos_as_xyz
'x, y, z'
'-x, -y, -z'

loop_
_atom_site_label
_atom_site_type_symbol
_atom_site_fract_x
_atom_site_fract_y
_atom_site_fract_z
_atom_site_U_iso_or_equiv
_atom_site_adp_type
_atom_site_occupancy
_atom_site_symmetry_multiplicity
_atom_site_calc_flag
C12 C 0.5043(3) 1.4352(3) 0.5498(2) 0.0408(5) Uani 1 1 d
H121 H 0.369(4) 1.376(3) 0.538(2) 0.049 Uiso 1 1 d
H122 H 0.564(4) 1.493(3) 0.642(3) 0.049 Uiso 1 1 d
N11 N 0.6407(3) 1.3068(2) 0.53256(19) 0.0436(5) Uani 1 1 d
H111 H 0.636(4) 1.221(3) 0.591(3) 0.052 Uiso 1 1 d
H112 H 0.579(4) 1.246(3) 0.442(3) 0.052 Uiso 1 1 d
H113 H 0.768(4) 1.362(3) 0.539(2) 0.052 Uiso 1 1 d
C1 C 0.1938(3) 0.8401(3) -0.0073(2) 0.0357(5) Uani 1 1 d
H1 H 0.181(3) 0.745(3) 0.032(2) 0.043 Uiso 1 1 d
C2 C 0.2841(3) 1.0040(2) 0.06400(18) 0.0333(5) Uani 1 1 d
C3 C 0.2962(3) 1.1464(3) -0.0064(2) 0.0360(5) Uani 1 1 d
H3 H 0.353(4) 1.248(3) 0.040(2) 0.043 Uiso 1 1 d
C4 C 0.2184(3) 1.1210(3) -0.1465(2) 0.0371(5) Uani 1 1 d
C5 C 0.1264(3) 0.9593(3) -0.2211(2) 0.0395(5) Uani 1 1 d
H5 H 0.070(4) 0.947(3) -0.321(3) 0.047 Uiso 1 1 d
C6 C 0.1165(3) 0.8221(3) -0.1474(2) 0.0371(5) Uani 1 1 d
C21 C 0.3716(3) 1.0286(3) 0.2181(2) 0.0394(5) Uani 1 1 d
N41 N 0.2324(3) 1.2699(3) -0.22217(19) 0.0473(5) Uani 1 1 d
N61 N 0.0148(3) 0.6492(2) -0.22433(18) 0.0467(5) Uani 1 1 d
O21 O 0.3881(3) 0.8948(2) 0.27387(16) 0.0633(5) Uani 1 1 d
O22 O 0.4210(3) 1.1812(2) 0.27434(16) 0.0641(5) Uani 1 1 d
O41 O 0.1237(3) 1.2518(2) -0.34270(17) 0.0612(5) Uani 1 1 d
O42 O 0.3513(3) 1.4034(2) -0.16149(19) 0.0666(6) Uani 1 1 d
O61 O -0.0064(3) 0.6272(2) -0.34536(16) 0.0605(5) Uani 1 1 d
O62 O -0.0461(3) 0.5377(2) -0.16413(18) 0.0643(5) Uani 1 1 d

loop_
_atom_site_aniso_label
_atom_site_aniso_U_11
_atom_site_aniso_U_22
_atom_site_aniso_U_33
_atom_site_aniso_U_23
_atom_site_aniso_U_13
_atom_site_aniso_U_12
C12 0.0457(12) 0.0416(12) 0.0317(10) 0.0054(9) 0.0096(9) 0.0025(9)
N11 0.0502(11) 0.0386(10) 0.0355(10) 0.0048(8) 0.0059(8) 0.0046(8)
C1 0.0338(10) 0.0362(11) 0.0381(11) 0.0079(9) 0.0119(8) 0.0071(8)
C2 0.0299(9) 0.0384(11) 0.0322(10) 0.0036(8) 0.0101(8) 0.0087(8)
C3 0.0323(10) 0.0371(11) 0.0380(11) 0.0019(9) 0.0106(8) 0.0077(8)
C4 0.0351(10) 0.0414(11) 0.0371(10) 0.0106(8) 0.0126(8) 0.0099(8)
C5 0.0355(10) 0.0508(13) 0.0309(10) 0.0041(9) 0.0082(8) 0.0101(9)
C6 0.0338(9) 0.0363(11) 0.0370(11) -0.0014(8) 0.0076(8) 0.0051(8)
C21 0.0363(10) 0.0485(13) 0.0324(10) 0.0046(9) 0.0085(8) 0.0103(9)
N41 0.0492(10) 0.0522(12) 0.0459(11) 0.0169(9) 0.0188(9) 0.0131(9)
N61 0.0442(10) 0.0425(11) 0.0438(11) -0.0025(8) 0.0043(8) 0.0042(8)
O21 0.0921(13) 0.0560(11) 0.0385(9) 0.0158(8) 0.0136(8) 0.0142(9)
O22 0.0915(13) 0.0497(10) 0.0352(9) -0.0061(7) 0.0012(8) 0.0117(9)
O41 0.0672(11) 0.0734(12) 0.0450(10) 0.0261(8) 0.0150(8) 0.0159(9)
O42 0.0806(12) 0.0470(11) 0.0671(12) 0.0156(9) 0.0195(10) -0.0014(9)
O61 0.0681(11) 0.0591(11) 0.0390(9) -0.0098(7) 0.0026(7) 0.0043(8)
O62 0.0746(12) 0.0456(10) 0.0630(11) 0.0032(8) 0.0167(9) -0.0071(8)

loop_
_atom_type_symbol
_atom_type_description
_atom_type_scat_dispersion_real
_atom_type_scat_dispersion_imag
_atom_type_scat_source
C C 0.0033 0.0016 'International Tables Vol C Tables 4.2.6.8 and 6.1.1.4'
H H 0 0 'International Tables Vol C Tables 4.2.6.8 and 6.1.1.4'
N N 0.0061 0.0033 'International Tables Vol C Tables 4.2.6.8 and 6.1.1.4'
O O 0.0106 0.006 'International Tables Vol C Tables 4.2.6.8 and 6.1.1.4'

loop_
_geom_angle_atom_site_label_1
_geom_angle_atom_site_label_2
_geom_angle_atom_site_label_3
_geom_angle
_geom_angle_site_symmetry_1
_geom_angle_site_symmetry_3
N11 C12 C12 110.6(2) . 2_686
N11 C12 H121 108.8(15) . .
C12 C12 H121 110.8(15) 2_686 .
N11 C12 H122 107.5(14) . .
C12 C12 H122 110.6(14) 2_686 .
H121 C12 H122 108.4(19) . .
C12 N11 H111 109.3(15) . .
C12 N11 H112 107.5(15) . .
H111 N11 H112 106(2) . .
C12 N11 H113 109.6(16) . .
H111 N11 H113 117(2) . .
H112 N11 H113 107(2) . .
C6 C1 C2 118.93(19) . .
C6 C1 H1 117.7(14) . .
C2 C1 H1 123.4(14) . .
C1 C2 C3 119.70(17) . .
C1 C2 C21 120.39(18) . .
C3 C2 C21 119.91(17) . .
C4 C3 C2 119.06(18) . .
C4 C3 H3 122.8(15) . .
C2 C3 H3 118.2(15) . .
C3 C4 C5 122.87(19) . .
C3 C4 N41 119.65(18) . .
C5 C4 N41 117.48(18) . .
C6 C5 C4 116.18(18) . .
C6 C5 H5 123.1(13) . .
C4 C5 H5 120.7(13) . .
C5 C6 C1 123.27(18) . .
C5 C6 N61 117.24(18) . .
C1 C6 N61 119.49(19) . .
O21 C21 O22 127.08(19) . .
O21 C21 C2 116.82(18) . .
O22 C21 C2 116.10(19) . .
O42 N41 O41 124.2(2) . .
O42 N41 C4 117.97(18) . .
O41 N41 C4 117.87(19) . .
O62 N61 O61 123.89(18) . .
O62 N61 C6 118.10(18) . .
O61 N61 C6 118.01(19) . .

loop_
_geom_bond_atom_site_label_1
_geom_bond_atom_site_label_2
_geom_bond_distance
_geom_bond_site_symmetry_2
C12 N11 1.481(3) .
C12 C12 1.504(4) 2_686
C12 H121 0.94(3) .
C12 H122 0.96(2) .
N11 H111 0.95(3) .
N11 H112 0.96(3) .
N11 H113 0.89(3) .
C1 C6 1.379(3) .
C1 C2 1.384(3) .
C1 H1 0.88(2) .
C2 C3 1.390(3) .
C2 C21 1.516(3) .
C3 C4 1.378(3) .
C3 H3 0.87(2) .
C4 C5 1.384(3) .
C4 N41 1.468(3) .
C5 C6 1.377(3) .
C5 H5 0.98(3) .
C6 N61 1.473(3) .
C21 O21 1.238(3) .
C21 O22 1.239(3) .
N41 O42 1.219(2) .
N41 O41 1.227(2) .
N61 O62 1.217(2) .
N61 O61 1.222(2) .

loop_
_geom_hbond_atom_site_label_D
_geom_hbond_atom_site_label_H
_geom_hbond_atom_site_label_A
_geom_hbond_distance_DH
_geom_hbond_distance_HA
_geom_hbond_distance_DA
_geom_hbond_angle_DHA
_geom_hbond_site_symmetry_A
N11 H111 O21 0.95(3) 1.77(3) 2.701(2) 165(2) 2_676
N11 H112 O22 0.96(3) 1.73(3) 2.666(2) 164(2) .
N11 H113 O61 0.89(3) 2.38(3) 3.092(3) 137(2) 1_666
